data_7217801
loop_
_publ_author_name
'Paul, Anup'
'Gupta, Rakesh Kumar'
'Dubey, Mrigendra'
'Sharma, Gunjan'
'Koch, Biplob'
'Hundal, Geeta'
'Hundal, Maninder Singh'
'Pandey, Shankar'

_publ_section_title
;
 Potential apoptosis inducing agents based on a new benzimidazole Schiff
 base ligand and its dicopper(II) complex
;
_journal_name_full 'RSC Advances'
_journal_paper_doi 10.1039/C4RA08680E
_journal_year 2014
_chemical_formula_moiety 'C21 H17 N3 O, 2(H2 O)'
_chemical_formula_sum 'C21 H21 N3 O3'
_chemical_formula_weight 363.41
_chemical_name_systematic
;
 ?
;
_space_group_crystal_system triclinic
_space_group_IT_number 2
_space_group_name_Hall '-P 1'
_space_group_name_H-M_alt 'P -1'
_symmetry_space_group_name_Hall '-P 1'
_symmetry_space_group_name_H-M 'P -1'
_atom_sites_solution_hydrogens mixed
_audit_creation_method SHELXL-2013
_cell_angle_alpha 93.298(10)
_cell_angle_beta 91.208(9)
_cell_angle_gamma 98.123(10)
_cell_formula_units_Z 2
_cell_length_a 5.5526(11)
_cell_length_b 10.809(2)
_cell_length_c 16.095(3)
_cell_measurement_reflns_used 1804
_cell_measurement_temperature 296(2)
_cell_measurement_theta_max 22.39
_cell_measurement_theta_min 2.35
_cell_volume 954.3(3)
_computing_cell_refinement 'Bruker SAINT'
_computing_data_collection 'Bruker APEX2'
_computing_data_reduction 'Bruker SAINT'
_computing_molecular_graphics 'Bruker SHELXTL'
_computing_publication_material 'Bruker SHELXTL'
_computing_structure_refinement 'SHELXL-97 (Sheldrick, 2008)'
_computing_structure_solution 'SIR-92 (Altomare et al., 1993)'
_diffrn_ambient_temperature 296(2)
_diffrn_measured_fraction_theta_full 0.989
_diffrn_measured_fraction_theta_max 0.973
_diffrn_measurement_device_type 'Bruker APEX-II CCD'
_diffrn_measurement_method '\f and \w scans'
_diffrn_radiation_type MoK\a
_diffrn_radiation_wavelength 0.71073
_diffrn_reflns_av_R_equivalents 0.0526
_diffrn_reflns_av_unetI/netI 0.0670
_diffrn_reflns_Laue_measured_fraction_full 0.989
_diffrn_reflns_Laue_measured_fraction_max 0.973
_diffrn_reflns_limit_h_max 6
_diffrn_reflns_limit_h_min -6
_diffrn_reflns_limit_k_max 13
_diffrn_reflns_limit_k_min -13
_diffrn_reflns_limit_l_max 20
_diffrn_reflns_limit_l_min -19
_diffrn_reflns_number 13904
_diffrn_reflns_point_group_measured_fraction_full 0.989
_diffrn_reflns_point_group_measured_fraction_max 0.973
_diffrn_reflns_theta_full 25.242
_diffrn_reflns_theta_max 26.572
_diffrn_reflns_theta_min 1.907
_exptl_absorpt_coefficient_mu 0.086
_exptl_absorpt_correction_T_max 0.745
_exptl_absorpt_correction_T_min 0.664
_exptl_absorpt_correction_type multi-scan
_exptl_absorpt_process_details
;
 SADABS-2008/1 - Bruker AXS area detector scaling and absorption correction 
;
_exptl_crystal_density_diffrn 1.265
_exptl_crystal_F_000 384
_exptl_crystal_size_max 0.210
_exptl_crystal_size_mid 0.180
_exptl_crystal_size_min 0.120
_refine_diff_density_max 0.208
_refine_diff_density_min -0.201
_refine_diff_density_rms 0.036
_refine_ls_extinction_method none
_refine_ls_goodness_of_fit_ref 0.930
_refine_ls_hydrogen_treatment mixed
_refine_ls_matrix_type full
_refine_ls_number_parameters 257
_refine_ls_number_reflns 3860
_refine_ls_number_restraints 5
_refine_ls_restrained_S_all 0.933
_refine_ls_R_factor_all 0.1265
_refine_ls_R_factor_gt 0.0535
_refine_ls_shift/su_max 0.000
_refine_ls_shift/su_mean 0.000
_refine_ls_structure_factor_coef Fsqd
_refine_ls_weighting_details 'w=1/[\s^2^(Fo^2^)+(0.0797P)^2^+0.0675P] where P=(Fo^2^+2Fc^2^)/3'
_refine_ls_weighting_scheme calc
_refine_ls_wR_factor_gt 0.1306
_refine_ls_wR_factor_ref 0.1657
_reflns_Friedel_coverage 0.000
_reflns_number_gt 1907
_reflns_number_total 3860
_reflns_threshold_expression 'I > 2\s(I)'
_cod_data_source_file c4ra08680e2.cif
_cod_data_source_block HL
_cod_original_cell_volume 954.2(3)
_cod_database_code 7217801
_shelx_space_group_comment
;
The symmetry employed for this shelxl refinement is uniquely defined
by the following loop, which should always be used as a source of
symmetry information in preference to the above space-group names.
They are only intended as comments.
;
_shelx_estimated_absorpt_t_min 0.982
_shelx_estimated_absorpt_t_max 0.990
_shelxl_version_number 2013-4

loop_
_space_group_symop_operation_xyz
'x, y, z'
'-x, -y, -z'

loop_
_atom_site_label
_atom_site_type_symbol
_atom_site_fract_x
_atom_site_fract_y
_atom_site_fract_z
_atom_site_U_iso_or_equiv
_atom_site_adp_type
_atom_site_occupancy
_atom_site_site_symmetry_order
_atom_site_calc_flag
_atom_site_refinement_flags_posn
_atom_site_refinement_flags_adp
C1 C -0.2310(5) 0.2483(2) 0.18726(17) 0.0606(7) Uani 1 1 d . .
C2 C -0.4328(6) 0.1828(3) 0.1450(2) 0.0833(9) Uani 1 1 d . .
H2 H -0.4765 0.2057 0.0926 0.100 Uiso 1 1 calc R U
C3 C -0.5688(6) 0.0845(3) 0.1795(2) 0.0915(10) Uani 1 1 d . .
H3 H -0.7040 0.0409 0.1504 0.110 Uiso 1 1 calc R U
C4 C -0.5065(6) 0.0497(3) 0.2573(2) 0.0903(10) Uani 1 1 d . .
H4 H -0.5997 -0.0168 0.2810 0.108 Uiso 1 1 calc R U
C5 C -0.3064(6) 0.1139(2) 0.2995(2) 0.0806(9) Uani 1 1 d . .
H5 H -0.2650 0.0903 0.3520 0.097 Uiso 1 1 calc R U
C6 C -0.1630(5) 0.2141(2) 0.26553(16) 0.0566(7) Uani 1 1 d . .
C7 C 0.0422(5) 0.2831(2) 0.31152(16) 0.0593(7) Uani 1 1 d . .
H7 H 0.0828 0.2576 0.3636 0.071 Uiso 1 1 calc R U
C8 C 0.3723(4) 0.4439(2) 0.33018(14) 0.0509(6) Uani 1 1 d . .
C9 C 0.5068(5) 0.3893(2) 0.38797(16) 0.0634(7) Uani 1 1 d . .
H9 H 0.4647 0.3052 0.3979 0.076 Uiso 1 1 calc R U
C10 C 0.7026(5) 0.4592(3) 0.43069(18) 0.0761(8) Uani 1 1 d . .
H10 H 0.7919 0.4219 0.4692 0.091 Uiso 1 1 calc R U
C11 C 0.7663(5) 0.5827(3) 0.41688(17) 0.0759(8) Uani 1 1 d . .
H11 H 0.8980 0.6294 0.4462 0.091 Uiso 1 1 calc R U
C12 C 0.6364(5) 0.6378(2) 0.35992(16) 0.0635(7) Uani 1 1 d . .
H12 H 0.6804 0.7222 0.3511 0.076 Uiso 1 1 calc R U
C13 C 0.4406(4) 0.5703(2) 0.31514(14) 0.0489(6) Uani 1 1 d . .
C14 C 0.3031(4) 0.6331(2) 0.25488(14) 0.0480(6) Uani 1 1 d . .
C15 C 0.0739(4) 0.7517(2) 0.20011(16) 0.0547(6) Uani 1 1 d . .
C16 C -0.0831(5) 0.8366(3) 0.1834(2) 0.0746(8) Uani 1 1 d . .
H16 H -0.1428 0.8843 0.2261 0.090 Uiso 1 1 calc R U
C17 C -0.1476(6) 0.8481(3) 0.1015(2) 0.0872(10) Uani 1 1 d . .
H17 H -0.2544 0.9039 0.0891 0.105 Uiso 1 1 calc R U
C18 C -0.0586(6) 0.7794(3) 0.0375(2) 0.0834(9) Uani 1 1 d . .
H18 H -0.1032 0.7916 -0.0172 0.100 Uiso 1 1 calc R U
C19 C 0.0939(5) 0.6937(3) 0.05232(17) 0.0702(8) Uani 1 1 d . .
H19 H 0.1521 0.6464 0.0091 0.084 Uiso 1 1 calc R U
C20 C 0.1576(4) 0.6807(2) 0.13475(15) 0.0531(6) Uani 1 1 d . .
C21 C 0.4516(5) 0.5239(2) 0.12709(16) 0.0678(7) Uani 1 1 d . .
H21B H 0.3479 0.4586 0.0953 0.102 Uiso 1 1 calc R U
H21A H 0.5485 0.4874 0.1665 0.102 Uiso 1 1 calc R U
H21C H 0.5563 0.5718 0.0903 0.102 Uiso 1 1 calc R U
N1 N 0.1708(4) 0.37824(16) 0.28367(12) 0.0524(5) Uani 1 1 d . .
N2 N 0.3036(3) 0.60515(17) 0.17115(12) 0.0511(5) Uani 1 1 d . .
N3 N 0.1709(4) 0.72084(17) 0.27513(12) 0.0545(5) Uani 1 1 d . .
O1 O -0.1076(4) 0.34601(18) 0.15150(11) 0.0784(6) Uani 1 1 d . .
H1 H 0.0069 0.3777 0.1823 0.094 Uiso 1 1 calc R U
O1W O 0.2135(5) 0.8505(2) 0.43829(15) 0.1042(8) Uani 1 1 d D .
H11W H 0.181(7) 0.817(3) 0.3884(13) 0.125 Uiso 1 1 d D U
H12W H 0.363(4) 0.857(3) 0.453(2) 0.125 Uiso 1 1 d D U
O2W O 0.2762(6) 0.1122(2) 0.49095(18) 0.1169(9) Uani 1 1 d D .
H21W H 0.253(7) 0.0329(19) 0.470(2) 0.140 Uiso 1 1 d D U
H22W H 0.144(5) 0.122(4) 0.517(2) 0.140 Uiso 1 1 d D U

loop_
_atom_site_aniso_label
_atom_site_aniso_U_11
_atom_site_aniso_U_22
_atom_site_aniso_U_33
_atom_site_aniso_U_23
_atom_site_aniso_U_13
_atom_site_aniso_U_12
C1 0.0543(17) 0.0538(14) 0.0714(19) -0.0021(13) 0.0040(14) 0.0022(12)
C2 0.070(2) 0.0819(19) 0.092(2) -0.0007(17) -0.0126(17) -0.0069(16)
C3 0.073(2) 0.076(2) 0.117(3) -0.010(2) -0.003(2) -0.0108(17)
C4 0.085(2) 0.0590(17) 0.119(3) -0.0027(19) 0.017(2) -0.0177(16)
C5 0.096(2) 0.0575(16) 0.085(2) 0.0077(15) 0.0106(18) -0.0022(16)
C6 0.0622(17) 0.0441(12) 0.0625(17) -0.0007(12) 0.0059(13) 0.0047(12)
C7 0.0739(19) 0.0505(14) 0.0538(15) 0.0019(12) 0.0015(13) 0.0102(13)
C8 0.0489(15) 0.0576(14) 0.0467(14) -0.0023(11) 0.0026(12) 0.0110(12)
C9 0.0657(18) 0.0652(16) 0.0620(17) 0.0087(13) -0.0008(14) 0.0171(14)
C10 0.067(2) 0.096(2) 0.0681(19) 0.0088(16) -0.0146(15) 0.0213(17)
C11 0.0599(19) 0.093(2) 0.070(2) 0.0004(17) -0.0176(15) 0.0008(16)
C12 0.0552(17) 0.0701(16) 0.0620(17) 0.0027(13) -0.0043(14) -0.0008(13)
C13 0.0445(14) 0.0551(13) 0.0457(14) -0.0011(11) 0.0023(11) 0.0034(11)
C14 0.0443(14) 0.0475(13) 0.0484(15) 0.0001(11) 0.0013(11) -0.0052(11)
C15 0.0519(16) 0.0488(13) 0.0613(16) 0.0037(12) -0.0067(13) 0.0005(12)
C16 0.071(2) 0.0639(16) 0.089(2) 0.0019(15) -0.0089(17) 0.0121(15)
C17 0.076(2) 0.0762(19) 0.112(3) 0.020(2) -0.021(2) 0.0186(17)
C18 0.082(2) 0.088(2) 0.079(2) 0.0178(18) -0.0189(18) 0.0053(18)
C19 0.0702(19) 0.0770(18) 0.0611(19) 0.0068(14) -0.0067(14) 0.0024(15)
C20 0.0508(16) 0.0527(13) 0.0524(16) 0.0070(12) -0.0036(12) -0.0050(12)
C21 0.0655(18) 0.0804(17) 0.0588(16) -0.0019(13) 0.0140(14) 0.0152(14)
N1 0.0541(13) 0.0458(10) 0.0559(12) -0.0008(9) 0.0009(10) 0.0042(9)
N2 0.0503(13) 0.0556(11) 0.0468(12) 0.0013(9) 0.0029(10) 0.0060(10)
N3 0.0554(13) 0.0497(11) 0.0564(13) -0.0024(9) 0.0000(10) 0.0035(10)
O1 0.0711(14) 0.0838(13) 0.0731(13) 0.0178(11) -0.0161(10) -0.0162(10)
O1W 0.132(2) 0.0867(14) 0.0863(17) -0.0258(12) 0.0055(16) -0.0003(14)
O2W 0.143(2) 0.0815(14) 0.117(2) -0.0174(14) 0.0090(17) -0.0051(17)

loop_
_atom_type_symbol
_atom_type_description
_atom_type_scat_dispersion_real
_atom_type_scat_dispersion_imag
_atom_type_scat_source
C C 0.0033 0.0016 'International Tables Vol C Tables 4.2.6.8 and 6.1.1.4'
H H 0.0000 0.0000 'International Tables Vol C Tables 4.2.6.8 and 6.1.1.4'
N N 0.0061 0.0033 'International Tables Vol C Tables 4.2.6.8 and 6.1.1.4'
O O 0.0106 0.0060 'International Tables Vol C Tables 4.2.6.8 and 6.1.1.4'

loop_
_geom_angle_atom_site_label_1
_geom_angle_atom_site_label_2
_geom_angle_atom_site_label_3
_geom_angle
O1 C1 C2 118.2(3)
O1 C1 C6 121.7(2)
C2 C1 C6 120.1(3)
C3 C2 C1 120.6(3)
C3 C2 H2 119.7
C1 C2 H2 119.7
C2 C3 C4 120.3(3)
C2 C3 H3 119.9
C4 C3 H3 119.9
C5 C4 C3 119.5(3)
C5 C4 H4 120.3
C3 C4 H4 120.3
C4 C5 C6 121.5(3)
C4 C5 H5 119.3
C6 C5 H5 119.3
C1 C6 C5 118.0(3)
C1 C6 C7 121.0(2)
C5 C6 C7 120.9(3)
N1 C7 C6 122.5(2)
N1 C7 H7 118.8
C6 C7 H7 118.8
C9 C8 C13 119.1(2)
C9 C8 N1 123.6(2)
C13 C8 N1 117.4(2)
C10 C9 C8 120.3(3)
C10 C9 H9 119.9
C8 C9 H9 119.9
C11 C10 C9 120.5(3)
C11 C10 H10 119.7
C9 C10 H10 119.7
C10 C11 C12 119.9(3)
C10 C11 H11 120.0
C12 C11 H11 120.0
C11 C12 C13 121.2(3)
C11 C12 H12 119.4
C13 C12 H12 119.4
C12 C13 C8 119.0(2)
C12 C13 C14 119.7(2)
C8 C13 C14 121.3(2)
N3 C14 N2 113.1(2)
N3 C14 C13 124.4(2)
N2 C14 C13 122.5(2)
C16 C15 N3 130.7(3)
C16 C15 C20 119.6(2)
N3 C15 C20 109.7(2)
C17 C16 C15 117.8(3)
C17 C16 H16 121.1
C15 C16 H16 121.1
C16 C17 C18 121.9(3)
C16 C17 H17 119.1
C18 C17 H17 119.1
C19 C18 C17 121.5(3)
C19 C18 H18 119.2
C17 C18 H18 119.2
C18 C19 C20 116.9(3)
C18 C19 H19 121.6
C20 C19 H19 121.6
N2 C20 C19 132.0(2)
N2 C20 C15 105.7(2)
C19 C20 C15 122.3(2)
N2 C21 H21B 109.5
N2 C21 H21A 109.5
H21B C21 H21A 109.5
N2 C21 H21C 109.5
H21B C21 H21C 109.5
H21A C21 H21C 109.5
C7 N1 C8 121.2(2)
C14 N2 C20 106.6(2)
C14 N2 C21 127.3(2)
C20 N2 C21 125.6(2)
C14 N3 C15 105.0(2)
C1 O1 H1 109.5
H11W O1W H12W 113(4)
H21W O2W H22W 106(4)

loop_
_geom_bond_atom_site_label_1
_geom_bond_atom_site_label_2
_geom_bond_distance
C1 O1 1.341(3)
C1 C2 1.381(4)
C1 C6 1.393(4)
C2 C3 1.365(4)
C2 H2 0.9300
C3 C4 1.380(5)
C3 H3 0.9300
C4 C5 1.369(4)
C4 H4 0.9300
C5 C6 1.395(3)
C5 H5 0.9300
C6 C7 1.437(3)
C7 N1 1.275(3)
C7 H7 0.9300
C8 C9 1.390(3)
C8 C13 1.401(3)
C8 N1 1.412(3)
C9 C10 1.379(4)
C9 H9 0.9300
C10 C11 1.363(4)
C10 H10 0.9300
C11 C12 1.368(4)
C11 H11 0.9300
C12 C13 1.384(3)
C12 H12 0.9300
C13 C14 1.475(3)
C14 N3 1.310(3)
C14 N2 1.364(3)
C15 C16 1.385(4)
C15 N3 1.389(3)
C15 C20 1.393(3)
C16 C17 1.375(4)
C16 H16 0.9300
C17 C18 1.377(4)
C17 H17 0.9300
C18 C19 1.368(4)
C18 H18 0.9300
C19 C20 1.386(3)
C19 H19 0.9300
C20 N2 1.375(3)
C21 N2 1.452(3)
C21 H21B 0.9600
C21 H21A 0.9600
C21 H21C 0.9600
O1 H1 0.8200
O1W H11W 0.868(18)
O1W H12W 0.851(18)
O2W H21W 0.895(18)
O2W H22W 0.872(18)

loop_
_geom_torsion_atom_site_label_1
_geom_torsion_atom_site_label_2
_geom_torsion_atom_site_label_3
_geom_torsion_atom_site_label_4
_geom_torsion
O1 C1 C2 C3 -178.3(3)
C6 C1 C2 C3 0.5(4)
C1 C2 C3 C4 0.2(5)
C2 C3 C4 C5 -0.4(5)
C3 C4 C5 C6 -0.1(5)
O1 C1 C6 C5 177.8(2)
C2 C1 C6 C5 -1.0(4)
O1 C1 C6 C7 0.5(4)
C2 C1 C6 C7 -178.2(2)
C4 C5 C6 C1 0.8(4)
C4 C5 C6 C7 178.1(3)
C1 C6 C7 N1 0.2(4)
C5 C6 C7 N1 -177.0(2)
C13 C8 C9 C10 0.9(4)
N1 C8 C9 C10 179.5(2)
C8 C9 C10 C11 0.1(4)
C9 C10 C11 C12 -0.4(4)
C10 C11 C12 C13 -0.4(4)
C11 C12 C13 C8 1.4(4)
C11 C12 C13 C14 179.4(2)
C9 C8 C13 C12 -1.7(3)
N1 C8 C13 C12 179.6(2)
C9 C8 C13 C14 -179.6(2)
N1 C8 C13 C14 1.7(3)
C12 C13 C14 N3 -66.5(3)
C8 C13 C14 N3 111.4(3)
C12 C13 C14 N2 113.0(3)
C8 C13 C14 N2 -69.1(3)
N3 C15 C16 C17 179.5(3)
C20 C15 C16 C17 -0.8(4)
C15 C16 C17 C18 -0.8(4)
C16 C17 C18 C19 1.7(5)
C17 C18 C19 C20 -1.0(4)
C18 C19 C20 N2 179.9(2)
C18 C19 C20 C15 -0.6(4)
C16 C15 C20 N2 -178.9(2)
N3 C15 C20 N2 0.9(2)
C16 C15 C20 C19 1.5(4)
N3 C15 C20 C19 -178.7(2)
C6 C7 N1 C8 -179.7(2)
C9 C8 N1 C7 27.2(3)
C13 C8 N1 C7 -154.1(2)
N3 C14 N2 C20 -0.5(2)
C13 C14 N2 C20 179.92(19)
N3 C14 N2 C21 172.3(2)
C13 C14 N2 C21 -7.2(3)
C19 C20 N2 C14 179.3(2)
C15 C20 N2 C14 -0.2(2)
C19 C20 N2 C21 6.3(4)
C15 C20 N2 C21 -173.2(2)
N2 C14 N3 C15 1.1(2)
C13 C14 N3 C15 -179.4(2)
C16 C15 N3 C14 178.6(2)
C20 C15 N3 C14 -1.2(2)
